data_9004891
loop_
_publ_author_name
'Locock, A. J.'
'Burns, P. C.'
'Flynn, M.'

_publ_section_title
;
 Divalent transition metals and magnesium in structures
 that contain the autunite-type sheet
 Sample: MnUP10
;
_journal_name_full 'The Canadian Mineralogist'
_journal_page_first 1699
_journal_page_last 1718
_journal_paper_doi 10.2113/gscanmin.42.6.1699
_journal_volume 42
_journal_year 2004
_chemical_formula_structural Mn[UO2PO4]2(H2O)10
_chemical_formula_sum 'H20 Mn O22 P2 U2'
_space_group_IT_number 12
_symmetry_space_group_name_Hall '-I 2y'
_symmetry_space_group_name_H-M 'I 1 2/m 1'
_cell_angle_alpha 90
_cell_angle_beta 91.019
_cell_angle_gamma 90
_cell_formula_units_Z 2
_cell_length_a 6.9656
_cell_length_b 20.3768
_cell_length_c 6.9775
_cell_volume 990.206
_database_code_amcsd 0005987
_exptl_crystal_density_diffrn 3.237
_cod_original_formula_sum 'Mn U2 P2 O22 H20'
_cod_database_code 9004891
_amcsd_formula_title Mn[UO2PO4]2(H2O)10

loop_
_space_group_symop_operation_xyz
x,y,z
1/2+x,1/2+y,1/2+z
x,-y,z
1/2+x,1/2-y,1/2+z
-x,y,-z
1/2-x,1/2+y,1/2-z
-x,-y,-z
1/2-x,1/2-y,1/2-z

loop_
_atom_site_label
_atom_site_fract_x
_atom_site_fract_y
_atom_site_fract_z
_atom_site_U_iso_or_equiv
_atom_site_type_symbol
_atom_site_attached_hydrogens
Mn 0.00000 0.00000 0.00000 0.04200 Mn 0
U 0.00000 0.20910 0.50000 0.01300 U 0
P 0.00000 0.24820 0.00000 0.01600 P 0
O1 0.00000 0.12090 0.50000 0.02400 O 0
O2 0.00000 0.29660 0.50000 0.02700 O 0
O3 0.03710 0.20350 0.17430 0.02300 O 0
O4 0.32640 0.20750 0.53540 0.02300 O 0
Wat1 0.29910 0.42030 0.42680 0.05500 O 2
Wat2 0.11160 0.00000 -0.29250 0.08700 O 2
Wat3 0.05420 0.41510 0.78970 0.07200 O 2

loop_
_cod_changelog_entry_id
_cod_changelog_entry_author
_cod_changelog_entry_date
_cod_changelog_entry_text
1
;cod-tools version 3.8.0
Id: cif_guess_AMCSD_atom_types 9574 2023-05-10 09:00:05Z saulius
;
2023-05-10T18:49:39+03:00
;Derived atom types and hydrogen counts
from atom names that follow the AMCSD naming convention
(Wat == water, O-H == hydroxyl).
;

loop_
_cod_related_entry_id
_cod_related_entry_database
_cod_related_entry_code
1 AMCSD 0005987
